data_7707850
loop_
_publ_author_name
'Virachotikul, Arnut'
'Laiwattanapaisarn, Nattiya'
'Chainok, Kittipong'
'Phomphrai, Khamphee'

_publ_section_title
;
 Bifunctional zinc and magnesium Schiff-base complexes containing
 quaternary ammonium side-arms for epoxide/CO<sub>2</sub> coupling
 reactions.
;
_journal_issue 36
_journal_name_full 'Dalton transactions (Cambridge, England : 2003)'
_journal_page_first 12399
_journal_page_last 12403
_journal_paper_doi 10.1039/d1dt02121d
_journal_volume 50
_journal_year 2021
_chemical_formula_moiety 'C23 H40 Cl1.851 I0.149 N2 O Zn, C H2 Cl2'
_chemical_formula_sum 'C24 H42 Cl3.85 I0.15 N2 O Zn'
_chemical_formula_weight 595.25
_chemical_properties_physical Air-sensitive,Moisture-sensitive
_space_group_crystal_system monoclinic
_space_group_IT_number 14
_space_group_name_Hall '-P 2ybc'
_space_group_name_H-M_alt 'P 1 21/c 1'
_atom_sites_solution_hydrogens geom
_audit_creation_date 2021-03-26
_audit_creation_method
;
Olex2 1.3
(compiled 2020.11.12 svn.r5f609507 for OlexSys, GUI svn.r6272)
;
_audit_update_record
;
2021-06-20 deposited with the CCDC.	2021-07-20 downloaded from the CCDC.
;
_cell_angle_alpha 90
_cell_angle_beta 92.600(2)
_cell_angle_gamma 90
_cell_formula_units_Z 4
_cell_length_a 13.4677(7)
_cell_length_b 8.8859(4)
_cell_length_c 24.3901(13)
_cell_measurement_reflns_used 9703
_cell_measurement_temperature 135.62
_cell_measurement_theta_max 26.361
_cell_measurement_theta_min 2.439
_cell_volume 2915.8(3)
_computing_cell_refinement 'SAINT V8.40B (?, 2016)'
_computing_data_reduction 'SAINT V8.40B (?, 2016)'
_computing_molecular_graphics 'Olex2 1.3 (Dolomanov et al., 2009)'
_computing_publication_material 'Olex2 1.3 (Dolomanov et al., 2009)'
_computing_structure_refinement 'SHELXL 2018/3 (Sheldrick, 2015)'
_computing_structure_solution 'SHELXT 2018/2 (Sheldrick, 2018)'
_diffrn_ambient_temperature 135.62
_diffrn_measured_fraction_theta_full 0.999
_diffrn_measured_fraction_theta_max 0.996
_diffrn_measurement_device_type 'Bruker APEX-II CCD'
_diffrn_measurement_method '\f and \w scans'
_diffrn_radiation_type MoK\a
_diffrn_radiation_wavelength 0.71073
_diffrn_reflns_av_R_equivalents 0.0495
_diffrn_reflns_av_unetI/netI 0.0202
_diffrn_reflns_Laue_measured_fraction_full 0.999
_diffrn_reflns_Laue_measured_fraction_max 0.996
_diffrn_reflns_limit_h_max 16
_diffrn_reflns_limit_h_min -16
_diffrn_reflns_limit_k_max 11
_diffrn_reflns_limit_k_min -11
_diffrn_reflns_limit_l_max 30
_diffrn_reflns_limit_l_min -30
_diffrn_reflns_number 79140
_diffrn_reflns_point_group_measured_fraction_full 0.999
_diffrn_reflns_point_group_measured_fraction_max 0.996
_diffrn_reflns_theta_full 25.242
_diffrn_reflns_theta_max 26.468
_diffrn_reflns_theta_min 2.306
_diffrn_source_current 1.0
_diffrn_source_power 0.05
_diffrn_source_voltage 50.0
_diffrn_standards_number 0
_exptl_absorpt_coefficient_mu 1.370
_exptl_absorpt_correction_T_max 0.7454
_exptl_absorpt_correction_T_min 0.6430
_exptl_absorpt_correction_type multi-scan
_exptl_absorpt_process_details
;
SADABS-2016/2 (Bruker,2016/2) was used for absorption correction.
wR2(int) was 0.0933 before and 0.0593 after correction.
The Ratio of minimum to maximum transmission is 0.8626.
The \l/2 correction factor is Not present.
;
_exptl_crystal_colour colourless
_exptl_crystal_colour_primary colourless
_exptl_crystal_density_diffrn 1.356
_exptl_crystal_description block
_exptl_crystal_F_000 1245
_exptl_crystal_recrystallization_method 'recrystallization using dichlroromethane as solvent'
_exptl_crystal_size_max 0.22
_exptl_crystal_size_mid 0.18
_exptl_crystal_size_min 0.18
_refine_diff_density_max 0.848
_refine_diff_density_min -0.715
_refine_diff_density_rms 0.053
_refine_ls_extinction_coef 0.0019(2)
_refine_ls_extinction_expression Fc^*^=kFc[1+0.001xFc^2^\l^3^/sin(2\q)]^-1/4^
_refine_ls_extinction_method 'SHELXL-2018/3 (Sheldrick 2018)'
_refine_ls_goodness_of_fit_ref 1.050
_refine_ls_hydrogen_treatment constr
_refine_ls_matrix_type full
_refine_ls_number_parameters 320
_refine_ls_number_reflns 5996
_refine_ls_number_restraints 34
_refine_ls_restrained_S_all 1.056
_refine_ls_R_factor_all 0.0390
_refine_ls_R_factor_gt 0.0307
_refine_ls_shift/su_max 0.002
_refine_ls_shift/su_mean 0.000
_refine_ls_structure_factor_coef Fsqd
_refine_ls_weighting_details 'w=1/[\s^2^(Fo^2^)+(0.0248P)^2^+2.6611P] where P=(Fo^2^+2Fc^2^)/3'
_refine_ls_weighting_scheme calc
_refine_ls_wR_factor_gt 0.0661
_refine_ls_wR_factor_ref 0.0693
_reflns_Friedel_coverage 0.000
_reflns_number_gt 5211
_reflns_number_total 5996
_reflns_threshold_expression 'I > 2\s(I)'
_cod_data_source_file d1dt02121d2.cif
_cod_data_source_block kpav_catjk2al
_cod_depositor_comments 'Adding full bibliography for 7707850.cif.'
_cod_database_code 7707850
_shelx_shelxl_version_number 2018/3
_shelx_space_group_comment
;
The symmetry employed for this shelxl refinement is uniquely defined
by the following loop, which should always be used as a source of
symmetry information in preference to the above space-group names.
They are only intended as comments.
;
_shelx_estimated_absorpt_t_max 0.791
_shelx_estimated_absorpt_t_min 0.753
_olex2_refinement_description
;
1. Fixed Uiso
 At 1.2 times of:
  All C(H) groups, All C(H,H) groups, All C(H,H,H,H) groups
 At 1.5 times of:
  All C(H,H,H) groups
2. Shared sites
{Cl2A, I1}
{Cl1A, I2}
3. Restrained distances
 Zn1A-Cl1A \\sim Zn1A-Cl2A
 with sigma of 0.02
 Cl1-Cl2 \\sim Cl3-Cl4
 with sigma of 0.04
4. Uiso/Uaniso restraints and constraints
C24A: within 2A with sigma of 0.001 and sigma for terminal atoms of 0.002
within 2A
Cl2 \\sim Cl4: within 2A with sigma of 0.01 and sigma for terminal atoms of
0.01 within 2A
Uanis(Cl2A) = Uanis(I1)
Uanis(Cl1A) = Uanis(I2)
5. Rigid body (RIGU) restrains
 N1, O1
 with sigma for 1-2 distances of 0.004 and sigma for 1-3 distances of 0.004
 O1, Zn1A, N1, Cl2A, Cl1A
 with sigma for 1-2 distances of 0.004 and sigma for 1-3 distances of 0.004
 Cl1, Cl2
 with sigma for 1-2 distances of 0.001 and sigma for 1-3 distances of 0.001
 Cl3, C24A, Cl4
 with sigma for 1-2 distances of 0.001 and sigma for 1-3 distances of 0.001
6. Others
 Sof(I1)=1-FVAR(1)
 Sof(Cl2A)=FVAR(1)
 Sof(I2)=1-FVAR(2)
 Sof(Cl1A)=FVAR(2)
 Sof(H24C)=Sof(H24D)=Sof(Cl3)=Sof(Cl4)=1-FVAR(3)
 Sof(Cl1)=Sof(Cl2)=Sof(H24A)=Sof(H24B)=FVAR(3)
7.a Secondary CH2 refined with riding coordinates:
 C8(H8A,H8B), C9(H9A,H9B), C18(H18A,H18B), C20(H20A,H20B), C22(H22A,H22B),
 C24A(H24A,H24B), C24A(H24C,H24D)
7.b Aromatic/amide H refined with riding coordinates:
 C3(H3), C5(H5), C7(H7)
7.c Idealised Me refined as rotating group:
 C11(H11A,H11B,H11C), C12(H12A,H12B,H12C), C13(H13A,H13B,H13C), C15(H15A,H15B,
 H15C), C16(H16A,H16B,H16C), C17(H17A,H17B,H17C), C19(H19A,H19B,H19C), C21(H21A,
 H21B,H21C), C23(H23A,H23B,H23C)
;
_olex2_submission_special_instructions 'No special instructions were received'

loop_
_space_group_symop_operation_xyz
'x, y, z'
'-x, y+1/2, -z+1/2'
'-x, -y, -z'
'x, -y-1/2, z-1/2'

loop_
_atom_site_label
_atom_site_type_symbol
_atom_site_fract_x
_atom_site_fract_y
_atom_site_fract_z
_atom_site_U_iso_or_equiv
_atom_site_adp_type
_atom_site_occupancy
_atom_site_site_symmetry_order
_atom_site_calc_flag
_atom_site_refinement_flags_posn
_atom_site_refinement_flags_adp
_atom_site_refinement_flags_occupancy
_atom_site_disorder_assembly
_atom_site_disorder_group
O1 O 0.44287(10) 0.44328(16) 0.60869(5) 0.0251(3) Uani 1 1 d . . . . .
N1 N 0.46867(11) 0.46768(17) 0.72677(6) 0.0190(3) Uani 1 1 d . . . . .
N2 N 0.66231(11) 0.45405(17) 0.84385(6) 0.0201(3) Uani 1 1 d . . . . .
C1 C 0.34835(13) 0.4405(2) 0.61827(7) 0.0189(4) Uani 1 1 d . . . . .
C2 C 0.27628(14) 0.4366(2) 0.57295(7) 0.0208(4) Uani 1 1 d . . . . .
C3 C 0.17693(14) 0.4264(2) 0.58445(8) 0.0239(4) Uani 1 1 d . . . . .
H3 H 0.130056 0.422083 0.554191 0.029 Uiso 1 1 calc R U . . .
C4 C 0.13975(14) 0.4219(2) 0.63737(8) 0.0244(4) Uani 1 1 d . . . . .
C5 C 0.20854(14) 0.4335(2) 0.68028(8) 0.0217(4) Uani 1 1 d . . . . .
H5 H 0.186178 0.435787 0.716659 0.026 Uiso 1 1 calc R U . . .
C6 C 0.31157(14) 0.44218(19) 0.67226(7) 0.0185(4) Uani 1 1 d . . . . .
C7 C 0.37298(14) 0.4612(2) 0.72186(7) 0.0189(4) Uani 1 1 d . . . . .
H7 H 0.338725 0.470130 0.754907 0.023 Uiso 1 1 calc R U . . .
C8 C 0.51189(14) 0.5104(2) 0.78081(7) 0.0217(4) Uani 1 1 d . . . . .
H8A H 0.458533 0.519135 0.807247 0.026 Uiso 1 1 calc R U . . .
H8B H 0.544808 0.609638 0.778288 0.026 Uiso 1 1 calc R U . . .
C9 C 0.58738(13) 0.3931(2) 0.80110(7) 0.0193(4) Uani 1 1 d . . . . .
H9A H 0.551634 0.307377 0.817029 0.023 Uiso 1 1 calc R U . . .
H9B H 0.623332 0.354805 0.769452 0.023 Uiso 1 1 calc R U . . .
C10 C 0.30887(15) 0.4441(2) 0.51343(7) 0.0239(4) Uani 1 1 d . . . . .
C11 C 0.37069(17) 0.5868(2) 0.50471(8) 0.0301(5) Uani 1 1 d . . . . .
H11A H 0.329032 0.675868 0.509476 0.045 Uiso 1 1 calc R U . . .
H11B H 0.395390 0.586357 0.467527 0.045 Uiso 1 1 calc R U . . .
H11C H 0.427046 0.589209 0.531559 0.045 Uiso 1 1 calc R U . . .
C12 C 0.36926(15) 0.3031(2) 0.50014(8) 0.0266(4) Uani 1 1 d . . . . .
H12A H 0.426901 0.295287 0.525981 0.040 Uiso 1 1 calc R U . . .
H12B H 0.391991 0.310444 0.462626 0.040 Uiso 1 1 calc R U . . .
H12C H 0.327414 0.213550 0.503319 0.040 Uiso 1 1 calc R U . . .
C13 C 0.22034(16) 0.4516(3) 0.47191(8) 0.0344(5) Uani 1 1 d . . . . .
H13A H 0.179560 0.360990 0.475128 0.052 Uiso 1 1 calc R U . . .
H13B H 0.244563 0.458036 0.434691 0.052 Uiso 1 1 calc R U . . .
H13C H 0.180196 0.540722 0.479307 0.052 Uiso 1 1 calc R U . . .
C14 C 0.02734(15) 0.4124(3) 0.64473(9) 0.0331(5) Uani 1 1 d . . . . .
C15 C -0.0183(2) 0.5672(3) 0.63528(16) 0.0692(10) Uani 1 1 d . . . . .
H15A H 0.007861 0.636699 0.663591 0.104 Uiso 1 1 calc R U . . .
H15B H -0.090705 0.560360 0.637131 0.104 Uiso 1 1 calc R U . . .
H15C H -0.001514 0.604342 0.599017 0.104 Uiso 1 1 calc R U . . .
C16 C -0.02159(18) 0.3033(3) 0.60336(11) 0.0489(7) Uani 1 1 d . . . . .
H16A H -0.012657 0.340316 0.566047 0.073 Uiso 1 1 calc R U . . .
H16B H -0.092730 0.295837 0.609777 0.073 Uiso 1 1 calc R U . . .
H16C H 0.009196 0.203872 0.607690 0.073 Uiso 1 1 calc R U . . .
C17 C 0.00425(18) 0.3548(5) 0.70145(11) 0.0720(11) Uani 1 1 d . . . . .
H17A H 0.038479 0.258793 0.708259 0.108 Uiso 1 1 calc R U . . .
H17B H -0.067613 0.340019 0.703438 0.108 Uiso 1 1 calc R U . . .
H17C H 0.026990 0.428312 0.729202 0.108 Uiso 1 1 calc R U . . .
C18 C 0.61068(15) 0.5456(2) 0.88690(8) 0.0244(4) Uani 1 1 d . . . . .
H18A H 0.661931 0.587443 0.913006 0.029 Uiso 1 1 calc R U . . .
H18B H 0.576300 0.631483 0.868452 0.029 Uiso 1 1 calc R U . . .
C19 C 0.53588(17) 0.4593(2) 0.91909(8) 0.0324(5) Uani 1 1 d . . . . .
H19A H 0.488542 0.408566 0.893600 0.049 Uiso 1 1 calc R U . . .
H19B H 0.500075 0.529244 0.942176 0.049 Uiso 1 1 calc R U . . .
H19C H 0.570603 0.384287 0.942324 0.049 Uiso 1 1 calc R U . . .
C20 C 0.71572(16) 0.3198(2) 0.86958(9) 0.0289(5) Uani 1 1 d . . . . .
H20A H 0.744822 0.259862 0.840090 0.035 Uiso 1 1 calc R U . . .
H20B H 0.666340 0.255514 0.887246 0.035 Uiso 1 1 calc R U . . .
C21 C 0.79758(19) 0.3592(3) 0.91189(10) 0.0451(6) Uani 1 1 d . . . . .
H21A H 0.848363 0.419618 0.894572 0.068 Uiso 1 1 calc R U . . .
H21B H 0.827743 0.266562 0.926712 0.068 Uiso 1 1 calc R U . . .
H21C H 0.769524 0.416971 0.941719 0.068 Uiso 1 1 calc R U . . .
C22 C 0.73477(15) 0.5598(2) 0.81701(9) 0.0274(4) Uani 1 1 d . . . . .
H22A H 0.696036 0.637769 0.796461 0.033 Uiso 1 1 calc R U . . .
H22B H 0.775072 0.611337 0.846306 0.033 Uiso 1 1 calc R U . . .
C23 C 0.80448(17) 0.4859(3) 0.77831(10) 0.0392(5) Uani 1 1 d . . . . .
H23A H 0.765778 0.429668 0.750151 0.059 Uiso 1 1 calc R U . . .
H23B H 0.848872 0.416761 0.798946 0.059 Uiso 1 1 calc R U . . .
H23C H 0.844009 0.563247 0.760748 0.059 Uiso 1 1 calc R U . . .
Zn1A Zn 0.55468(2) 0.46205(2) 0.66053(2) 0.01937(8) Uani 1 1 d D . . . .
Cl1A Cl 0.64031(4) 0.68557(5) 0.66644(2) 0.03297(17) Uani 0.9396(10) 1 d D . P A 4
Cl2A Cl 0.66323(4) 0.26180(5) 0.65668(2) 0.03748(18) Uani 0.9118(10) 1 d D . P A 2
Cl1 Cl 0.1265(6) 0.4443(10) 0.8337(3) 0.0500(12) Uani 0.50(4) 1 d D . P B 1
Cl2 Cl 0.1185(4) 0.4462(9) 0.9518(3) 0.0529(18) Uani 0.50(4) 1 d D U P B 1
I1 I 0.66323(4) 0.26180(5) 0.65668(2) 0.03748(18) Uani 0.0882(10) 1 d . . P A 3
I2 I 0.64031(4) 0.68557(5) 0.66644(2) 0.03297(17) Uani 0.0604(10) 1 d . . P A 5
C24A C 0.1956(2) 0.4499(3) 0.89694(11) 0.0548(7) Uani 1 1 d . . . . .
H24A H 0.241272 0.362637 0.899369 0.066 Uiso 0.50(4) 1 calc R U P B 1
H24B H 0.236303 0.542735 0.898765 0.066 Uiso 0.50(4) 1 calc R U P B 1
H24C H 0.239806 0.538358 0.894118 0.066 Uiso 0.50(4) 1 calc R U P B 2
H24D H 0.237502 0.358446 0.899613 0.066 Uiso 0.50(4) 1 calc R U P B 2
Cl3 Cl 0.1148(10) 0.4392(9) 0.8386(5) 0.0588(16) Uani 0.50(4) 1 d D . P B 2
Cl4 Cl 0.1224(6) 0.4667(15) 0.9581(4) 0.093(3) Uani 0.50(4) 1 d D U P B 2

loop_
_atom_site_aniso_label
_atom_site_aniso_U_11
_atom_site_aniso_U_22
_atom_site_aniso_U_33
_atom_site_aniso_U_23
_atom_site_aniso_U_13
_atom_site_aniso_U_12
O1 0.0214(7) 0.0396(8) 0.0142(6) -0.0015(6) 0.0015(5) -0.0042(6)
N1 0.0237(8) 0.0201(8) 0.0133(7) -0.0003(6) 0.0008(6) 0.0013(6)
N2 0.0242(8) 0.0156(8) 0.0201(8) -0.0025(6) -0.0018(6) -0.0014(6)
C1 0.0228(9) 0.0165(9) 0.0175(9) 0.0006(7) 0.0012(7) -0.0001(7)
C2 0.0272(10) 0.0185(9) 0.0166(9) -0.0003(7) -0.0003(7) 0.0016(8)
C3 0.0236(10) 0.0265(10) 0.0212(9) -0.0016(8) -0.0043(7) 0.0041(8)
C4 0.0214(10) 0.0255(10) 0.0263(10) 0.0005(8) 0.0024(8) 0.0067(8)
C5 0.0249(10) 0.0209(9) 0.0196(9) 0.0002(7) 0.0045(7) 0.0058(8)
C6 0.0236(9) 0.0149(9) 0.0169(9) 0.0017(7) 0.0006(7) 0.0026(7)
C7 0.0266(10) 0.0158(9) 0.0145(8) 0.0016(7) 0.0041(7) 0.0033(7)
C8 0.0281(10) 0.0225(10) 0.0145(8) -0.0032(7) -0.0005(7) 0.0016(8)
C9 0.0227(9) 0.0179(9) 0.0173(9) -0.0037(7) -0.0007(7) -0.0030(7)
C10 0.0285(10) 0.0279(10) 0.0151(9) 0.0000(8) -0.0020(7) 0.0004(8)
C11 0.0429(12) 0.0291(11) 0.0184(10) 0.0031(8) 0.0030(9) -0.0021(9)
C12 0.0324(11) 0.0295(11) 0.0178(9) -0.0025(8) 0.0014(8) 0.0004(9)
C13 0.0366(12) 0.0469(14) 0.0190(10) 0.0000(9) -0.0059(9) 0.0046(10)
C14 0.0209(10) 0.0443(13) 0.0340(11) -0.0021(10) -0.0001(8) 0.0082(9)
C15 0.0310(14) 0.0519(18) 0.123(3) -0.0165(18) -0.0128(16) 0.0160(13)
C16 0.0319(13) 0.0631(18) 0.0520(15) -0.0094(13) 0.0066(11) -0.0114(12)
C17 0.0193(12) 0.157(4) 0.0406(15) 0.0152(19) 0.0075(11) 0.0045(16)
C18 0.0335(11) 0.0209(10) 0.0186(9) -0.0073(8) -0.0007(8) -0.0010(8)
C19 0.0434(13) 0.0342(12) 0.0199(10) -0.0017(9) 0.0041(9) -0.0036(10)
C20 0.0342(11) 0.0186(10) 0.0330(11) 0.0004(8) -0.0098(9) 0.0028(8)
C21 0.0452(14) 0.0401(14) 0.0477(15) 0.0023(11) -0.0229(12) 0.0008(11)
C22 0.0260(10) 0.0223(10) 0.0339(11) -0.0014(8) 0.0024(8) -0.0073(8)
C23 0.0296(11) 0.0436(14) 0.0452(14) -0.0055(11) 0.0092(10) -0.0069(10)
Zn1A 0.02059(12) 0.02318(13) 0.01442(11) -0.00079(8) 0.00179(8) -0.00175(9)
Cl1A 0.0504(3) 0.0232(2) 0.0257(3) -0.00007(17) 0.00619(19) 0.00010(19)
Cl2A 0.0481(3) 0.0275(3) 0.0367(3) 0.00275(18) 0.0011(2) -0.00306(19)
Cl1 0.054(2) 0.069(3) 0.0269(14) -0.0009(12) 0.0038(12) 0.0069(17)
Cl2 0.079(3) 0.052(2) 0.0285(15) 0.0002(12) 0.0130(13) 0.0277(14)
I1 0.0481(3) 0.0275(3) 0.0367(3) 0.00275(18) 0.0011(2) -0.00306(19)
I2 0.0504(3) 0.0232(2) 0.0257(3) -0.00007(17) 0.00619(19) 0.00010(19)
C24A 0.0672(18) 0.0601(18) 0.0367(14) 0.0009(13) -0.0032(13) 0.0059(15)
Cl3 0.091(4) 0.045(2) 0.040(2) -0.0041(14) -0.008(2) -0.009(2)
Cl4 0.156(5) 0.088(3) 0.0340(15) -0.0106(19) -0.007(2) 0.055(3)

loop_
_atom_type_symbol
_atom_type_description
_atom_type_scat_dispersion_real
_atom_type_scat_dispersion_imag
_atom_type_scat_source
C C 0.0033 0.0016 'International Tables Vol C Tables 4.2.6.8 and 6.1.1.4'
H H 0.0000 0.0000 'International Tables Vol C Tables 4.2.6.8 and 6.1.1.4'
Cl Cl 0.1484 0.1585 'International Tables Vol C Tables 4.2.6.8 and 6.1.1.4'
I I -0.4742 1.8119 'International Tables Vol C Tables 4.2.6.8 and 6.1.1.4'
N N 0.0061 0.0033 'International Tables Vol C Tables 4.2.6.8 and 6.1.1.4'
O O 0.0106 0.0060 'International Tables Vol C Tables 4.2.6.8 and 6.1.1.4'
Zn Zn 0.2839 1.4301 'International Tables Vol C Tables 4.2.6.8 and 6.1.1.4'

loop_
_geom_angle_atom_site_label_1
_geom_angle_atom_site_label_2
_geom_angle_atom_site_label_3
_geom_angle
_geom_angle_site_symmetry_1
_geom_angle_site_symmetry_3
_geom_angle_publ_flag
C1 O1 Zn1A 128.54(11) . . ?
C7 N1 C8 116.68(15) . . ?
C7 N1 Zn1A 121.90(12) . . ?
C8 N1 Zn1A 120.26(12) . . ?
C9 N2 C18 110.77(14) . . ?
C9 N2 C22 110.09(14) . . ?
C18 N2 C22 106.77(14) . . ?
C20 N2 C9 106.99(14) . . ?
C20 N2 C18 111.03(15) . . ?
C20 N2 C22 111.24(15) . . ?
O1 C1 C2 119.52(16) . . ?
O1 C1 C6 123.16(16) . . ?
C6 C1 C2 117.32(16) . . ?
C1 C2 C10 120.89(16) . . ?
C3 C2 C1 118.12(17) . . ?
C3 C2 C10 121.00(17) . . ?
C2 C3 H3 117.4 . . ?
C2 C3 C4 125.20(18) . . ?
C4 C3 H3 117.4 . . ?
C3 C4 C14 120.21(18) . . ?
C5 C4 C3 116.27(17) . . ?
C5 C4 C14 123.45(18) . . ?
C4 C5 H5 118.9 . . ?
C4 C5 C6 122.20(17) . . ?
C6 C5 H5 118.9 . . ?
C1 C6 C7 124.36(17) . . ?
C5 C6 C1 120.75(17) . . ?
C5 C6 C7 114.79(16) . . ?
N1 C7 C6 127.93(16) . . ?
N1 C7 H7 116.0 . . ?
C6 C7 H7 116.0 . . ?
N1 C8 H8A 109.6 . . ?
N1 C8 H8B 109.6 . . ?
N1 C8 C9 110.28(15) . . ?
H8A C8 H8B 108.1 . . ?
C9 C8 H8A 109.6 . . ?
C9 C8 H8B 109.6 . . ?
N2 C9 C8 113.10(15) . . ?
N2 C9 H9A 109.0 . . ?
N2 C9 H9B 109.0 . . ?
C8 C9 H9A 109.0 . . ?
C8 C9 H9B 109.0 . . ?
H9A C9 H9B 107.8 . . ?
C2 C10 C11 110.22(15) . . ?
C12 C10 C2 109.94(15) . . ?
C12 C10 C11 110.39(16) . . ?
C13 C10 C2 112.31(16) . . ?
C13 C10 C11 106.42(17) . . ?
C13 C10 C12 107.47(16) . . ?
C10 C11 H11A 109.5 . . ?
C10 C11 H11B 109.5 . . ?
C10 C11 H11C 109.5 . . ?
H11A C11 H11B 109.5 . . ?
H11A C11 H11C 109.5 . . ?
H11B C11 H11C 109.5 . . ?
C10 C12 H12A 109.5 . . ?
C10 C12 H12B 109.5 . . ?
C10 C12 H12C 109.5 . . ?
H12A C12 H12B 109.5 . . ?
H12A C12 H12C 109.5 . . ?
H12B C12 H12C 109.5 . . ?
C10 C13 H13A 109.5 . . ?
C10 C13 H13B 109.5 . . ?
C10 C13 H13C 109.5 . . ?
H13A C13 H13B 109.5 . . ?
H13A C13 H13C 109.5 . . ?
H13B C13 H13C 109.5 . . ?
C15 C14 C4 109.1(2) . . ?
C15 C14 C16 108.3(2) . . ?
C15 C14 C17 110.2(3) . . ?
C16 C14 C4 110.85(18) . . ?
C17 C14 C4 111.62(18) . . ?
C17 C14 C16 106.7(2) . . ?
C14 C15 H15A 109.5 . . ?
C14 C15 H15B 109.5 . . ?
C14 C15 H15C 109.5 . . ?
H15A C15 H15B 109.5 . . ?
H15A C15 H15C 109.5 . . ?
H15B C15 H15C 109.5 . . ?
C14 C16 H16A 109.5 . . ?
C14 C16 H16B 109.5 . . ?
C14 C16 H16C 109.5 . . ?
H16A C16 H16B 109.5 . . ?
H16A C16 H16C 109.5 . . ?
H16B C16 H16C 109.5 . . ?
C14 C17 H17A 109.5 . . ?
C14 C17 H17B 109.5 . . ?
C14 C17 H17C 109.5 . . ?
H17A C17 H17B 109.5 . . ?
H17A C17 H17C 109.5 . . ?
H17B C17 H17C 109.5 . . ?
N2 C18 H18A 108.5 . . ?
N2 C18 H18B 108.5 . . ?
H18A C18 H18B 107.5 . . ?
C19 C18 N2 115.01(16) . . ?
C19 C18 H18A 108.5 . . ?
C19 C18 H18B 108.5 . . ?
C18 C19 H19A 109.5 . . ?
C18 C19 H19B 109.5 . . ?
C18 C19 H19C 109.5 . . ?
H19A C19 H19B 109.5 . . ?
H19A C19 H19C 109.5 . . ?
H19B C19 H19C 109.5 . . ?
N2 C20 H20A 108.6 . . ?
N2 C20 H20B 108.6 . . ?
N2 C20 C21 114.64(17) . . ?
H20A C20 H20B 107.6 . . ?
C21 C20 H20A 108.6 . . ?
C21 C20 H20B 108.6 . . ?
C20 C21 H21A 109.5 . . ?
C20 C21 H21B 109.5 . . ?
C20 C21 H21C 109.5 . . ?
H21A C21 H21B 109.5 . . ?
H21A C21 H21C 109.5 . . ?
H21B C21 H21C 109.5 . . ?
N2 C22 H22A 108.4 . . ?
N2 C22 H22B 108.4 . . ?
H22A C22 H22B 107.5 . . ?
C23 C22 N2 115.39(17) . . ?
C23 C22 H22A 108.4 . . ?
C23 C22 H22B 108.4 . . ?
C22 C23 H23A 109.5 . . ?
C22 C23 H23B 109.5 . . ?
C22 C23 H23C 109.5 . . ?
H23A C23 H23B 109.5 . . ?
H23A C23 H23C 109.5 . . ?
H23B C23 H23C 109.5 . . ?
O1 Zn1A N1 93.85(6) . . ?
O1 Zn1A Cl1A 119.37(5) . . ?
O1 Zn1A Cl2A 112.57(4) . . ?
O1 Zn1A I1 112.57(4) . . ?
O1 Zn1A I2 119.37(5) . . ?
N1 Zn1A Cl1A 103.39(5) . . ?
N1 Zn1A Cl2A 115.89(5) . . ?
N1 Zn1A I1 115.89(5) . . ?
N1 Zn1A I2 103.39(5) . . ?
Cl1 C24A H24A 109.4 . . ?
Cl1 C24A H24B 109.4 . . ?
Cl2 C24A Cl1 111.3(4) . . ?
Cl2 C24A H24A 109.4 . . ?
Cl2 C24A H24B 109.4 . . ?
H24A C24A H24B 108.0 . . ?
H24C C24A H24D 108.3 . . ?
Cl3 C24A H24C 109.9 . . ?
Cl3 C24A H24D 109.9 . . ?
Cl3 C24A Cl4 109.1(4) . . ?
Cl4 C24A H24C 109.9 . . ?
Cl4 C24A H24D 109.9 . . ?

loop_
_geom_bond_atom_site_label_1
_geom_bond_atom_site_label_2
_geom_bond_distance
_geom_bond_site_symmetry_2
_geom_bond_publ_flag
O1 C1 1.305(2) . ?
O1 Zn1A 1.9291(13) . ?
N1 C7 1.290(2) . ?
N1 C8 1.466(2) . ?
N1 Zn1A 2.0308(15) . ?
N2 C9 1.518(2) . ?
N2 C18 1.521(2) . ?
N2 C20 1.514(2) . ?
N2 C22 1.524(2) . ?
C1 C2 1.438(3) . ?
C1 C6 1.428(2) . ?
C2 C3 1.382(3) . ?
C2 C10 1.537(3) . ?
C3 H3 0.9500 . ?
C3 C4 1.406(3) . ?
C4 C5 1.370(3) . ?
C4 C14 1.535(3) . ?
C5 H5 0.9500 . ?
C5 C6 1.412(3) . ?
C6 C7 1.444(3) . ?
C7 H7 0.9500 . ?
C8 H8A 0.9900 . ?
C8 H8B 0.9900 . ?
C8 C9 1.523(3) . ?
C9 H9A 0.9900 . ?
C9 H9B 0.9900 . ?
C10 C11 1.537(3) . ?
C10 C12 1.536(3) . ?
C10 C13 1.530(3) . ?
C11 H11A 0.9800 . ?
C11 H11B 0.9800 . ?
C11 H11C 0.9800 . ?
C12 H12A 0.9800 . ?
C12 H12B 0.9800 . ?
C12 H12C 0.9800 . ?
C13 H13A 0.9800 . ?
C13 H13B 0.9800 . ?
C13 H13C 0.9800 . ?
C14 C15 1.520(4) . ?
C14 C16 1.527(3) . ?
C14 C17 1.520(3) . ?
C15 H15A 0.9800 . ?
C15 H15B 0.9800 . ?
C15 H15C 0.9800 . ?
C16 H16A 0.9800 . ?
C16 H16B 0.9800 . ?
C16 H16C 0.9800 . ?
C17 H17A 0.9800 . ?
C17 H17B 0.9800 . ?
C17 H17C 0.9800 . ?
C18 H18A 0.9900 . ?
C18 H18B 0.9900 . ?
C18 C19 1.514(3) . ?
C19 H19A 0.9800 . ?
C19 H19B 0.9800 . ?
C19 H19C 0.9800 . ?
C20 H20A 0.9900 . ?
C20 H20B 0.9900 . ?
C20 C21 1.517(3) . ?
C21 H21A 0.9800 . ?
C21 H21B 0.9800 . ?
C21 H21C 0.9800 . ?
C22 H22A 0.9900 . ?
C22 H22B 0.9900 . ?
C22 C23 1.511(3) . ?
C23 H23A 0.9800 . ?
C23 H23B 0.9800 . ?
C23 H23C 0.9800 . ?
Zn1A Cl1A 2.2980(5) . ?
Zn1A Cl2A 2.3075(5) . ?
Zn1A I1 2.3075(5) . ?
Zn1A I2 2.2980(5) . ?
Cl1 C24A 1.766(8) . ?
Cl2 C24A 1.732(6) . ?
C24A H24A 0.9900 . ?
C24A H24B 0.9900 . ?
C24A H24C 0.9900 . ?
C24A H24D 0.9900 . ?
C24A Cl3 1.754(8) . ?
C24A Cl4 1.830(9) . ?

loop_
_geom_torsion_atom_site_label_1
_geom_torsion_atom_site_label_2
_geom_torsion_atom_site_label_3
_geom_torsion_atom_site_label_4
_geom_torsion
_geom_torsion_site_symmetry_1
_geom_torsion_site_symmetry_2
_geom_torsion_site_symmetry_3
_geom_torsion_site_symmetry_4
_geom_torsion_publ_flag
O1 C1 C2 C3 176.90(17) . . . . ?
O1 C1 C2 C10 -3.2(3) . . . . ?
O1 C1 C6 C5 -177.66(17) . . . . ?
O1 C1 C6 C7 6.1(3) . . . . ?
N1 C8 C9 N2 157.71(15) . . . . ?
C1 C2 C3 C4 1.1(3) . . . . ?
C1 C2 C10 C11 -56.7(2) . . . . ?
C1 C2 C10 C12 65.2(2) . . . . ?
C1 C2 C10 C13 -175.20(18) . . . . ?
C1 C6 C7 N1 -5.9(3) . . . . ?
C2 C1 C6 C5 2.7(3) . . . . ?
C2 C1 C6 C7 -173.49(17) . . . . ?
C2 C3 C4 C5 2.2(3) . . . . ?
C2 C3 C4 C14 179.23(19) . . . . ?
C3 C2 C10 C11 123.1(2) . . . . ?
C3 C2 C10 C12 -115.0(2) . . . . ?
C3 C2 C10 C13 4.6(3) . . . . ?
C3 C4 C5 C6 -3.0(3) . . . . ?
C3 C4 C14 C15 -77.9(3) . . . . ?
C3 C4 C14 C16 41.3(3) . . . . ?
C3 C4 C14 C17 160.1(2) . . . . ?
C4 C5 C6 C1 0.6(3) . . . . ?
C4 C5 C6 C7 177.16(17) . . . . ?
C5 C4 C14 C15 98.9(3) . . . . ?
C5 C4 C14 C16 -141.9(2) . . . . ?
C5 C4 C14 C17 -23.0(3) . . . . ?
C5 C6 C7 N1 177.62(18) . . . . ?
C6 C1 C2 C3 -3.5(3) . . . . ?
C6 C1 C2 C10 176.37(16) . . . . ?
C7 N1 C8 C9 126.08(17) . . . . ?
C8 N1 C7 C6 171.02(17) . . . . ?
C9 N2 C18 C19 60.9(2) . . . . ?
C9 N2 C20 C21 177.30(18) . . . . ?
C9 N2 C22 C23 -67.9(2) . . . . ?
C10 C2 C3 C4 -178.74(18) . . . . ?
C14 C4 C5 C6 -179.94(19) . . . . ?
C18 N2 C9 C8 45.7(2) . . . . ?
C18 N2 C20 C21 -61.7(2) . . . . ?
C18 N2 C22 C23 171.77(18) . . . . ?
C20 N2 C9 C8 166.88(16) . . . . ?
C20 N2 C18 C19 -57.8(2) . . . . ?
C20 N2 C22 C23 50.5(2) . . . . ?
C22 N2 C9 C8 -72.12(19) . . . . ?
C22 N2 C18 C19 -179.20(17) . . . . ?
C22 N2 C20 C21 57.0(2) . . . . ?
Zn1A O1 C1 C2 175.49(13) . . . . ?
Zn1A O1 C1 C6 -4.1(3) . . . . ?
Zn1A N1 C7 C6 3.3(3) . . . . ?
Zn1A N1 C8 C9 -66.00(18) . . . . ?
